data_4080428
loop_
_publ_author_name
'Aznar, Rosario'
'Grabulosa, Arnald'
'Mannu, Alberto'
'Muller, Guillermo'
'Sainz, Daniel'
'Moreno, Virtudes'
'Font-Bardia, Merc\`e'
'Calvet, Teresa'
'Lorenzo, Julia'

_publ_section_title
;
 [RuCl2(\h6-p-cymene)(P*)] and [RuCl2(\k-P*-\h6-arene)] Complexes
 ContainingP-Stereogenic Phosphines. Activity in Transfer Hydrogenation
 and Interactions with DNA
;
_journal_issue 8
_journal_name_full Organometallics
_journal_page_first 2344
_journal_paper_doi 10.1021/om3012294
_journal_volume 32
_journal_year 2013
_chemical_compound_source 'synthesis as described'
_chemical_formula_moiety 'C17 H29 Cl2 P Ru Si, C H2 Cl2'
_chemical_formula_sum 'C18 H31 Cl4 P Ru Si'
_chemical_formula_weight 549.36
_chemical_name_systematic
;
 ?
;
_space_group_crystal_system monoclinic
_space_group_IT_number 14
_space_group_name_Hall '-P 2yn'
_space_group_name_H-M_alt 'P 1 21/n 1'
_symmetry_space_group_name_Hall '-P 2yn'
_symmetry_space_group_name_H-M 'P 1 21/n 1'
_atom_sites_solution_hydrogens geom
_atom_sites_solution_primary direct
_atom_sites_solution_secondary difmap
_audit_creation_date 2010-02-22T10:30:17-00:00
_audit_creation_method 'WinGX routine CIF_UPDATE'
_cell_angle_alpha 90
_cell_angle_beta 102.755(2)
_cell_angle_gamma 90
_cell_formula_units_Z 4
_cell_length_a 13.2677(5)
_cell_length_b 12.4629(4)
_cell_length_c 14.2956(5)
_cell_measurement_reflns_used 1973
_cell_measurement_temperature 100(2)
_cell_measurement_theta_max 24.89
_cell_measurement_theta_min 2.26
_cell_measurement_wavelength 0.71073
_cell_volume 2305.50(14)
_computing_cell_refinement 'APPEX2 (BRUKER AXS, 2005)'
_computing_data_collection 'APPEX2 (BRUKER AXS, 2005)'
_computing_data_reduction 'APPEX2 (BRUKER AXS, 2005)'
_computing_molecular_graphics 'Ortep-3 for Windows (Farrugia, 1997)'
_computing_publication_material 'WinGX publication routines (Farrugia, 1999)'
_computing_structure_refinement 'SHELXL-97 (Sheldrick, 2008)'
_computing_structure_solution 'SIR-97  (Giacovazzo et all, 1999)'
_diffrn_ambient_temperature 100(2)
_diffrn_measured_fraction_theta_full 1
_diffrn_measured_fraction_theta_max 1
_diffrn_measurement_device 'four-circle diffractometer'
_diffrn_measurement_device_type 'BRUKER APPEX-II CCD'
_diffrn_measurement_method 'omega and phi scans'
_diffrn_radiation_monochromator graphite
_diffrn_radiation_probe x-ray
_diffrn_radiation_source 'fine-focus sealed tube'
_diffrn_radiation_type MoK\a
_diffrn_radiation_wavelength 0.7107
_diffrn_reflns_av_R_equivalents 0.0654
_diffrn_reflns_av_unetI/netI 0.0438
_diffrn_reflns_limit_h_max 15
_diffrn_reflns_limit_h_min -16
_diffrn_reflns_limit_k_max 15
_diffrn_reflns_limit_k_min 0
_diffrn_reflns_limit_l_max 17
_diffrn_reflns_limit_l_min 0
_diffrn_reflns_number 40288
_diffrn_reflns_theta_full 26.01
_diffrn_reflns_theta_max 26.01
_diffrn_reflns_theta_min 1.9
_exptl_absorpt_coefficient_mu 1.266
_exptl_absorpt_correction_T_max 1
_exptl_absorpt_correction_T_min 0.8399
_exptl_absorpt_correction_type multi-scan
_exptl_absorpt_process_details 'BRUKER SADABS'
_exptl_crystal_colour colourless
_exptl_crystal_density_diffrn 1.583
_exptl_crystal_density_method 'not measured'
_exptl_crystal_description prism
_exptl_crystal_F_000 1120
_exptl_crystal_size_max 0.22
_exptl_crystal_size_mid 0.21
_exptl_crystal_size_min 0.05
_refine_diff_density_max 1.028
_refine_diff_density_min -1.186
_refine_diff_density_rms 0.116
_refine_ls_extinction_method none
_refine_ls_goodness_of_fit_ref 1.023
_refine_ls_hydrogen_treatment mixed
_refine_ls_matrix_type full
_refine_ls_number_parameters 244
_refine_ls_number_reflns 4552
_refine_ls_number_restraints 0
_refine_ls_restrained_S_all 1.023
_refine_ls_R_factor_all 0.066
_refine_ls_R_factor_gt 0.0444
_refine_ls_shift/su_max 0
_refine_ls_shift/su_mean 0
_refine_ls_structure_factor_coef Fsqd
_refine_ls_weighting_details 'calc w=1/[\s^2^(Fo^2^)+(0.0433P)^2^+9.1900P] where P=(Fo^2^+2Fc^2^)/3'
_refine_ls_weighting_scheme calc
_refine_ls_wR_factor_gt 0.0992
_refine_ls_wR_factor_ref 0.1101
_reflns_number_gt 3528
_reflns_number_total 4552
_reflns_threshold_expression >2\s(I)
_cod_data_source_file om3012294_si_002.cif
_cod_data_source_block 8i
_cod_depositor_comments
;
The following automatic conversions were performed:
'_diffrn_radiation_monochromador' tag replaced with
'_diffrn_radiation_monochromator'.

Automatic conversion script
Id: cif_correct_tags 1440 2010-10-19 06:21:57Z saulius 
;
_cod_database_code 4080428

loop_
_space_group_symop_operation_xyz
'x, y, z'
'-x+1/2, y+1/2, -z+1/2'
'-x, -y, -z'
'x-1/2, -y-1/2, z-1/2'

loop_
_atom_site_label
_atom_site_type_symbol
_atom_site_fract_x
_atom_site_fract_y
_atom_site_fract_z
_atom_site_U_iso_or_equiv
_atom_site_adp_type
_atom_site_occupancy
_atom_site_symmetry_multiplicity
_atom_site_calc_flag
_atom_site_refinement_flags
Ru1 Ru 0.80685(3) 0.10535(3) 0.40765(3) 0.01821(12) Uani 1 1 d .
C1 C 0.7674(4) 0.2690(4) 0.4558(3) 0.0229(10) Uani 1 1 d .
C2 C 0.8264(4) 0.2754(4) 0.3836(4) 0.0232(10) Uani 1 1 d .
H2 H 0.801(4) 0.313(4) 0.330(4) 0.035 Uiso 1 1 d .
C3 C 0.9233(4) 0.2232(4) 0.3960(4) 0.0280(11) Uani 1 1 d .
H3 H 0.957(4) 0.222(5) 0.348(4) 0.042 Uiso 1 1 d .
C4 C 0.9633(4) 0.1659(4) 0.4809(4) 0.0288(12) Uani 1 1 d .
H4 H 1.014(5) 0.128(5) 0.484(4) 0.043 Uiso 1 1 d .
C5 C 0.9052(4) 0.1546(4) 0.5492(4) 0.0274(11) Uani 1 1 d .
H5 H 0.926(5) 0.110(4) 0.597(4) 0.041 Uiso 1 1 d .
C6 C 0.8064(4) 0.2027(4) 0.5352(4) 0.0270(11) Uani 1 1 d .
H6 H 0.766(4) 0.189(4) 0.585(4) 0.04 Uiso 1 1 d .
C7 C 0.6673(4) 0.3286(4) 0.4453(4) 0.0279(11) Uani 1 1 d .
H7A H 0.6719 0.3949 0.4083 0.033 Uiso 1 1 calc R
H7B H 0.6601 0.3507 0.51 0.033 Uiso 1 1 calc R
Si8 Si 0.54592(11) 0.25536(11) 0.38551(10) 0.0252(3) Uani 1 1 d .
C9 C 0.4423(5) 0.3587(5) 0.3534(4) 0.0416(14) Uani 1 1 d .
H9A H 0.3775 0.3241 0.3217 0.062 Uiso 1 1 calc R
H9B H 0.4621 0.4115 0.3099 0.062 Uiso 1 1 calc R
H9C H 0.433 0.3949 0.4118 0.062 Uiso 1 1 calc R
C10 C 0.5148(4) 0.1494(4) 0.4654(4) 0.0313(12) Uani 1 1 d .
H10A H 0.5041 0.182 0.5249 0.047 Uiso 1 1 calc R
H10B H 0.5721 0.0981 0.4806 0.047 Uiso 1 1 calc R
H10C H 0.4518 0.1119 0.4332 0.047 Uiso 1 1 calc R
C11 C 0.5695(4) 0.2008(4) 0.2697(3) 0.0244(10) Uani 1 1 d .
H11A H 0.5028 0.1752 0.2305 0.029 Uiso 1 1 calc R
H11B H 0.5933 0.2605 0.2342 0.029 Uiso 1 1 calc R
P12 P 0.66270(9) 0.09219(9) 0.27992(8) 0.0184(3) Uani 1 1 d .
C13 C 0.5852(4) -0.0274(4) 0.2832(4) 0.0243(10) Uani 1 1 d .
H13A H 0.5531 -0.0239 0.3387 0.036 Uiso 1 1 calc R
H13B H 0.6294 -0.0911 0.2886 0.036 Uiso 1 1 calc R
H13C H 0.5312 -0.0318 0.2242 0.036 Uiso 1 1 calc R
C14 C 0.6956(4) 0.0882(4) 0.1606(3) 0.0212(10) Uani 1 1 d .
H14 H 0.7311 0.0181 0.1565 0.025 Uiso 1 1 calc R
C15 C 0.6019(4) 0.0910(4) 0.0767(3) 0.0290(12) Uani 1 1 d .
H15A H 0.5643 0.1595 0.078 0.035 Uiso 1 1 calc R
H15B H 0.5545 0.0316 0.0833 0.035 Uiso 1 1 calc R
C16 C 0.6341(4) 0.0806(4) -0.0190(3) 0.0296(12) Uani 1 1 d .
H16A H 0.6647 0.0088 -0.0232 0.036 Uiso 1 1 calc R
H16B H 0.5723 0.0871 -0.0721 0.036 Uiso 1 1 calc R
C17 C 0.7120(4) 0.1661(4) -0.0301(4) 0.0296(12) Uani 1 1 d .
H17A H 0.6783 0.2374 -0.0348 0.036 Uiso 1 1 calc R
H17B H 0.7352 0.1535 -0.0904 0.036 Uiso 1 1 calc R
C18 C 0.8055(4) 0.1661(4) 0.0539(4) 0.0282(11) Uani 1 1 d .
H18A H 0.8448 0.0986 0.0535 0.034 Uiso 1 1 calc R
H18B H 0.8515 0.2267 0.047 0.034 Uiso 1 1 calc R
C19 C 0.7718(4) 0.1761(4) 0.1488(3) 0.0232(10) Uani 1 1 d .
H19A H 0.7392 0.2471 0.1518 0.028 Uiso 1 1 calc R
H19B H 0.8334 0.1718 0.2023 0.028 Uiso 1 1 calc R
Cl20 Cl 0.88108(9) -0.02515(10) 0.31736(9) 0.0285(3) Uani 1 1 d .
Cl21 Cl 0.74562(9) -0.04452(9) 0.48526(8) 0.0266(3) Uani 1 1 d .
C1W C 0.8213(6) 0.8833(5) 0.7254(5) 0.062(2) Uani 1 1 d .
H1W1 H 0.7907 0.8638 0.658 0.075 Uiso 1 1 calc R
H1W2 H 0.8715 0.942 0.7249 0.075 Uiso 1 1 calc R
Cl1W Cl 0.72235(16) 0.92952(17) 0.78051(14) 0.0712(6) Uani 1 1 d .
Cl2W Cl 0.88629(17) 0.7723(2) 0.78426(13) 0.0793(7) Uani 1 1 d .

loop_
_atom_site_aniso_label
_atom_site_aniso_U_11
_atom_site_aniso_U_22
_atom_site_aniso_U_33
_atom_site_aniso_U_23
_atom_site_aniso_U_13
_atom_site_aniso_U_12
Ru1 0.01619(19) 0.01878(19) 0.0191(2) 0.00072(16) 0.00267(14) -0.00013(16)
C1 0.030(3) 0.016(2) 0.023(3) -0.0036(19) 0.008(2) -0.006(2)
C2 0.027(3) 0.015(2) 0.028(3) -0.001(2) 0.007(2) -0.007(2)
C3 0.029(3) 0.029(3) 0.028(3) -0.004(2) 0.011(2) -0.008(2)
C4 0.018(2) 0.031(3) 0.034(3) -0.005(2) -0.002(2) -0.005(2)
C5 0.024(3) 0.030(3) 0.025(3) -0.004(2) -0.002(2) -0.006(2)
C6 0.030(3) 0.027(3) 0.023(3) -0.008(2) 0.003(2) -0.003(2)
C7 0.033(3) 0.022(2) 0.031(3) 0.000(2) 0.013(2) 0.003(2)
Si8 0.0233(7) 0.0272(7) 0.0282(7) 0.0052(6) 0.0125(6) 0.0069(6)
C9 0.041(3) 0.047(3) 0.043(3) 0.012(3) 0.021(3) 0.020(3)
C10 0.027(3) 0.035(3) 0.035(3) 0.007(2) 0.015(2) 0.002(2)
C11 0.020(2) 0.029(3) 0.025(3) 0.006(2) 0.005(2) 0.001(2)
P12 0.0160(6) 0.0210(6) 0.0182(6) 0.0018(5) 0.0036(5) 0.0004(5)
C13 0.021(2) 0.026(2) 0.027(3) -0.001(2) 0.007(2) -0.006(2)
C14 0.024(2) 0.024(2) 0.017(2) 0.0013(19) 0.006(2) 0.001(2)
C15 0.027(3) 0.036(3) 0.022(3) 0.003(2) 0.003(2) -0.009(2)
C16 0.034(3) 0.034(3) 0.019(3) 0.001(2) 0.001(2) -0.001(2)
C17 0.038(3) 0.030(3) 0.023(3) 0.000(2) 0.011(2) 0.000(2)
C18 0.027(3) 0.033(3) 0.029(3) 0.001(2) 0.015(2) -0.002(2)
C19 0.021(2) 0.027(2) 0.023(3) 0.005(2) 0.006(2) 0.002(2)
Cl20 0.0274(6) 0.0305(6) 0.0265(7) -0.0025(5) 0.0039(5) 0.0117(5)
Cl21 0.0312(6) 0.0237(6) 0.0237(6) 0.0073(5) 0.0031(5) -0.0018(5)
C1W 0.099(6) 0.050(4) 0.041(4) -0.001(3) 0.023(4) -0.004(4)
Cl1W 0.0763(13) 0.0788(13) 0.0581(12) -0.0102(10) 0.0142(10) 0.0082(11)
Cl2W 0.0795(14) 0.1161(18) 0.0459(11) 0.0259(11) 0.0218(10) 0.0285(13)

loop_
_atom_type_symbol
_atom_type_description
_atom_type_scat_dispersion_real
_atom_type_scat_dispersion_imag
_atom_type_scat_source
C C 0.0033 0.0016 'International Tables Vol C Tables 4.2.6.8 and 6.1.1.4'
H H 0 0 'International Tables Vol C Tables 4.2.6.8 and 6.1.1.4'
Si Si 0.0817 0.0704 'International Tables Vol C Tables 4.2.6.8 and 6.1.1.4'
P P 0.1023 0.0942 'International Tables Vol C Tables 4.2.6.8 and 6.1.1.4'
Cl Cl 0.1484 0.1585 'International Tables Vol C Tables 4.2.6.8 and 6.1.1.4'
Ru Ru -1.2594 0.8363 'International Tables Vol C Tables 4.2.6.8 and 6.1.1.4'

loop_
_geom_angle_atom_site_label_1
_geom_angle_atom_site_label_2
_geom_angle_atom_site_label_3
_geom_angle
C3 Ru1 C2 38.16(19)
C3 Ru1 C6 79.7(2)
C2 Ru1 C6 67.27(19)
C3 Ru1 C5 66.4(2)
C2 Ru1 C5 79.0(2)
C6 Ru1 C5 37.25(19)
C3 Ru1 C4 37.2(2)
C2 Ru1 C4 67.32(19)
C6 Ru1 C4 66.2(2)
C5 Ru1 C4 35.86(19)
C3 Ru1 C1 68.10(18)
C2 Ru1 C1 37.62(18)
C6 Ru1 C1 36.91(18)
C5 Ru1 C1 66.66(18)
C4 Ru1 C1 78.82(19)
C3 Ru1 P12 117.52(15)
C2 Ru1 P12 92.90(14)
C6 Ru1 P12 122.42(14)
C5 Ru1 P12 159.67(14)
C4 Ru1 P12 154.41(15)
C1 Ru1 P12 95.56(13)
C3 Ru1 Cl21 151.92(15)
C2 Ru1 Cl21 153.58(14)
C6 Ru1 Cl21 89.00(14)
C5 Ru1 Cl21 89.12(14)
C4 Ru1 Cl21 114.76(14)
C1 Ru1 Cl21 115.96(12)
P12 Ru1 Cl21 90.25(4)
C3 Ru1 Cl20 91.93(14)
C2 Ru1 Cl20 119.70(13)
C6 Ru1 Cl20 153.28(14)
C5 Ru1 Cl20 116.25(14)
C4 Ru1 Cl20 91.80(15)
C1 Ru1 Cl20 157.32(12)
P12 Ru1 Cl20 83.99(4)
Cl21 Ru1 Cl20 86.71(4)
C6 C1 C2 117.0(5)
C6 C1 C7 122.1(4)
C2 C1 C7 120.9(4)
C6 C1 Ru1 69.3(3)
C2 C1 Ru1 68.2(3)
C7 C1 Ru1 132.8(3)
C3 C2 C1 120.7(5)
C3 C2 Ru1 70.6(3)
C1 C2 Ru1 74.2(3)
C3 C2 H2 120(4)
C1 C2 H2 119(4)
Ru1 C2 H2 127(3)
C4 C3 C2 120.0(5)
C4 C3 Ru1 74.3(3)
C2 C3 Ru1 71.2(3)
C4 C3 H3 119(4)
C2 C3 H3 121(4)
Ru1 C3 H3 122(4)
C5 C4 C3 120.0(5)
C5 C4 Ru1 72.0(3)
C3 C4 Ru1 68.5(3)
C5 C4 H4 119(4)
C3 C4 H4 120(4)
Ru1 C4 H4 120(4)
C4 C5 C6 120.2(5)
C4 C5 Ru1 72.1(3)
C6 C5 Ru1 69.6(3)
C4 C5 H5 120(4)
C6 C5 H5 120(4)
Ru1 C5 H5 123(4)
C1 C6 C5 121.8(5)
C1 C6 Ru1 73.8(3)
C5 C6 Ru1 73.1(3)
C1 C6 H6 121(3)
C5 C6 H6 117(3)
Ru1 C6 H6 127(3)
C1 C7 Si8 117.0(3)
C1 C7 H7A 108
Si8 C7 H7A 108
C1 C7 H7B 108
Si8 C7 H7B 108
H7A C7 H7B 107.3
C10 Si8 C9 113.1(2)
C10 Si8 C11 112.9(2)
C9 Si8 C11 106.9(2)
C10 Si8 C7 110.5(2)
C9 Si8 C7 106.6(3)
C11 Si8 C7 106.4(2)
Si8 C9 H9A 109.5
Si8 C9 H9B 109.5
H9A C9 H9B 109.5
Si8 C9 H9C 109.5
H9A C9 H9C 109.5
H9B C9 H9C 109.5
Si8 C10 H10A 109.5
Si8 C10 H10B 109.5
H10A C10 H10B 109.5
Si8 C10 H10C 109.5
H10A C10 H10C 109.5
H10B C10 H10C 109.5
P12 C11 Si8 116.2(3)
P12 C11 H11A 108.2
Si8 C11 H11A 108.2
P12 C11 H11B 108.2
Si8 C11 H11B 108.2
H11A C11 H11B 107.4
C11 P12 C13 103.5(2)
C11 P12 C14 103.9(2)
C13 P12 C14 104.6(2)
C11 P12 Ru1 115.78(17)
C13 P12 Ru1 114.01(17)
C14 P12 Ru1 113.73(15)
P12 C13 H13A 109.5
P12 C13 H13B 109.5
H13A C13 H13B 109.5
P12 C13 H13C 109.5
H13A C13 H13C 109.5
H13B C13 H13C 109.5
C15 C14 C19 109.9(4)
C15 C14 P12 114.0(3)
C19 C14 P12 112.3(3)
C15 C14 H14 106.7
C19 C14 H14 106.7
P12 C14 H14 106.7
C14 C15 C16 111.2(4)
C14 C15 H15A 109.4
C16 C15 H15A 109.4
C14 C15 H15B 109.4
C16 C15 H15B 109.4
H15A C15 H15B 108
C17 C16 C15 111.5(4)
C17 C16 H16A 109.3
C15 C16 H16A 109.3
C17 C16 H16B 109.3
C15 C16 H16B 109.3
H16A C16 H16B 108
C16 C17 C18 111.8(4)
C16 C17 H17A 109.3
C18 C17 H17A 109.3
C16 C17 H17B 109.3
C18 C17 H17B 109.3
H17A C17 H17B 107.9
C19 C18 C17 110.7(4)
C19 C18 H18A 109.5
C17 C18 H18A 109.5
C19 C18 H18B 109.5
C17 C18 H18B 109.5
H18A C18 H18B 108.1
C18 C19 C14 111.8(4)
C18 C19 H19A 109.3
C14 C19 H19A 109.3
C18 C19 H19B 109.3
C14 C19 H19B 109.3
H19A C19 H19B 107.9
Cl2W C1W Cl1W 112.3(4)
Cl2W C1W H1W1 109.1
Cl1W C1W H1W1 109.1
Cl2W C1W H1W2 109.1
Cl1W C1W H1W2 109.1
H1W1 C1W H1W2 107.9

loop_
_geom_bond_atom_site_label_1
_geom_bond_atom_site_label_2
_geom_bond_distance
Ru1 C3 2.164(5)
Ru1 C2 2.172(5)
Ru1 C6 2.192(5)
Ru1 C5 2.237(5)
Ru1 C4 2.239(5)
Ru1 C1 2.251(4)
Ru1 P12 2.3403(12)
Ru1 Cl21 2.4037(12)
Ru1 Cl20 2.4171(12)
C1 C6 1.407(7)
C1 C2 1.428(7)
C1 C7 1.500(7)
C2 C3 1.417(7)
C2 H2 0.90(6)
C3 C4 1.406(7)
C3 H3 0.90(6)
C4 C5 1.378(7)
C4 H4 0.81(6)
C5 C6 1.415(7)
C5 H5 0.88(6)
C6 H6 0.99(6)
C7 Si8 1.884(5)
C7 H7A 0.99
C7 H7B 0.99
Si8 C10 1.852(5)
Si8 C9 1.866(5)
Si8 C11 1.879(5)
C9 H9A 0.98
C9 H9B 0.98
C9 H9C 0.98
C10 H10A 0.98
C10 H10B 0.98
C10 H10C 0.98
C11 P12 1.817(5)
C11 H11A 0.99
C11 H11B 0.99
P12 C13 1.818(5)
P12 C14 1.853(5)
C13 H13A 0.98
C13 H13B 0.98
C13 H13C 0.98
C14 C15 1.525(7)
C14 C19 1.526(6)
C14 H14 1
C15 C16 1.527(7)
C15 H15A 0.99
C15 H15B 0.99
C16 C17 1.516(7)
C16 H16A 0.99
C16 H16B 0.99
C17 C18 1.525(7)
C17 H17A 0.99
C17 H17B 0.99
C18 C19 1.524(6)
C18 H18A 0.99
C18 H18B 0.99
C19 H19A 0.99
C19 H19B 0.99
C1W Cl2W 1.745(7)
C1W Cl1W 1.771(7)
C1W H1W1 0.99
C1W H1W2 0.99

loop_
_geom_torsion_atom_site_label_1
_geom_torsion_atom_site_label_2
_geom_torsion_atom_site_label_3
_geom_torsion_atom_site_label_4
_geom_torsion
C3 Ru1 C1 C6 -102.4(3)
C2 Ru1 C1 C6 -132.3(4)
C5 Ru1 C1 C6 -29.7(3)
C4 Ru1 C1 C6 -65.1(3)
P12 Ru1 C1 C6 140.1(3)
Cl21 Ru1 C1 C6 47.1(3)
Cl20 Ru1 C1 C6 -132.2(3)
C3 Ru1 C1 C2 29.9(3)
C6 Ru1 C1 C2 132.3(4)
C5 Ru1 C1 C2 102.7(3)
C4 Ru1 C1 C2 67.2(3)
P12 Ru1 C1 C2 -87.5(3)
Cl21 Ru1 C1 C2 179.5(2)
Cl20 Ru1 C1 C2 0.2(5)
C3 Ru1 C1 C7 142.5(5)
C2 Ru1 C1 C7 112.6(6)
C6 Ru1 C1 C7 -115.1(6)
C5 Ru1 C1 C7 -144.7(5)
C4 Ru1 C1 C7 179.8(5)
P12 Ru1 C1 C7 25.0(5)
Cl21 Ru1 C1 C7 -68.0(5)
Cl20 Ru1 C1 C7 112.8(5)
C6 C1 C2 C3 -4.5(7)
C7 C1 C2 C3 176.9(4)
Ru1 C1 C2 C3 -55.3(4)
C6 C1 C2 Ru1 50.9(4)
C7 C1 C2 Ru1 -127.8(4)
C6 Ru1 C2 C3 102.7(3)
C5 Ru1 C2 C3 65.6(3)
C4 Ru1 C2 C3 30.1(3)
C1 Ru1 C2 C3 131.5(4)
P12 Ru1 C2 C3 -133.2(3)
Cl21 Ru1 C2 C3 130.4(3)
Cl20 Ru1 C2 C3 -48.5(3)
C3 Ru1 C2 C1 -131.5(4)
C6 Ru1 C2 C1 -28.8(3)
C5 Ru1 C2 C1 -65.9(3)
C4 Ru1 C2 C1 -101.4(3)
P12 Ru1 C2 C1 95.3(3)
Cl21 Ru1 C2 C1 -1.1(5)
Cl20 Ru1 C2 C1 -179.9(2)
C1 C2 C3 C4 -1.2(7)
Ru1 C2 C3 C4 -58.2(4)
C1 C2 C3 Ru1 57.0(4)
C2 Ru1 C3 C4 130.1(5)
C6 Ru1 C3 C4 64.0(3)
C5 Ru1 C3 C4 27.5(3)
C1 Ru1 C3 C4 100.6(3)
P12 Ru1 C3 C4 -174.7(3)
Cl21 Ru1 C3 C4 -3.8(5)
Cl20 Ru1 C3 C4 -90.4(3)
C6 Ru1 C3 C2 -66.1(3)
C5 Ru1 C3 C2 -102.7(3)
C4 Ru1 C3 C2 -130.1(5)
C1 Ru1 C3 C2 -29.5(3)
P12 Ru1 C3 C2 55.2(3)
Cl21 Ru1 C3 C2 -133.9(3)
Cl20 Ru1 C3 C2 139.4(3)
C2 C3 C4 C5 4.3(7)
Ru1 C3 C4 C5 -52.4(4)
C2 C3 C4 Ru1 56.7(4)
C3 Ru1 C4 C5 133.8(5)
C2 Ru1 C4 C5 103.0(4)
C6 Ru1 C4 C5 28.9(3)
C1 Ru1 C4 C5 65.4(3)
P12 Ru1 C4 C5 144.8(3)
Cl21 Ru1 C4 C5 -48.2(3)
Cl20 Ru1 C4 C5 -135.4(3)
C2 Ru1 C4 C3 -30.8(3)
C6 Ru1 C4 C3 -104.9(3)
C5 Ru1 C4 C3 -133.8(5)
C1 Ru1 C4 C3 -68.4(3)
P12 Ru1 C4 C3 11.0(5)
Cl21 Ru1 C4 C3 178.0(3)
Cl20 Ru1 C4 C3 90.8(3)
C3 C4 C5 C6 -1.6(8)
Ru1 C4 C5 C6 -52.4(4)
C3 C4 C5 Ru1 50.8(4)
C3 Ru1 C5 C4 -28.4(3)
C2 Ru1 C5 C4 -66.3(3)
C6 Ru1 C5 C4 -133.1(5)
C1 Ru1 C5 C4 -103.7(3)
P12 Ru1 C5 C4 -134.2(4)
Cl21 Ru1 C5 C4 137.4(3)
Cl20 Ru1 C5 C4 51.5(3)
C3 Ru1 C5 C6 104.6(3)
C2 Ru1 C5 C6 66.8(3)
C4 Ru1 C5 C6 133.1(5)
C1 Ru1 C5 C6 29.4(3)
P12 Ru1 C5 C6 -1.1(6)
Cl21 Ru1 C5 C6 -89.5(3)
Cl20 Ru1 C5 C6 -175.4(3)
C2 C1 C6 C5 7.3(7)
C7 C1 C6 C5 -174.1(4)
Ru1 C1 C6 C5 57.6(4)
C2 C1 C6 Ru1 -50.3(4)
C7 C1 C6 Ru1 128.3(4)
C4 C5 C6 C1 -4.4(7)
Ru1 C5 C6 C1 -58.0(4)
C4 C5 C6 Ru1 53.5(4)
C3 Ru1 C6 C1 67.1(3)
C2 Ru1 C6 C1 29.3(3)
C5 Ru1 C6 C1 131.4(5)
C4 Ru1 C6 C1 103.5(3)
P12 Ru1 C6 C1 -49.1(3)
Cl21 Ru1 C6 C1 -138.8(3)
Cl20 Ru1 C6 C1 140.5(3)
C3 Ru1 C6 C5 -64.3(3)
C2 Ru1 C6 C5 -102.1(3)
C4 Ru1 C6 C5 -27.9(3)
C1 Ru1 C6 C5 -131.4(5)
P12 Ru1 C6 C5 179.5(3)
Cl21 Ru1 C6 C5 89.9(3)
Cl20 Ru1 C6 C5 9.2(5)
C6 C1 C7 Si8 -87.3(5)
C2 C1 C7 Si8 91.2(5)
Ru1 C1 C7 Si8 3.3(6)
C1 C7 Si8 C10 71.7(4)
C1 C7 Si8 C9 -165.0(4)
C1 C7 Si8 C11 -51.2(4)
C10 Si8 C11 P12 -51.7(3)
C9 Si8 C11 P12 -176.6(3)
C7 Si8 C11 P12 69.7(3)
Si8 C11 P12 C13 87.7(3)
Si8 C11 P12 C14 -163.3(3)
Si8 C11 P12 Ru1 -37.8(3)
C3 Ru1 P12 C11 -73.4(2)
C2 Ru1 P12 C11 -42.9(2)
C6 Ru1 P12 C11 21.9(2)
C5 Ru1 P12 C11 22.7(5)
C4 Ru1 P12 C11 -80.9(4)
C1 Ru1 P12 C11 -5.3(2)
Cl21 Ru1 P12 C11 110.87(17)
Cl20 Ru1 P12 C11 -162.46(18)
C3 Ru1 P12 C13 166.6(2)
C2 Ru1 P12 C13 -162.9(2)
C6 Ru1 P12 C13 -98.1(2)
C5 Ru1 P12 C13 -97.3(4)
C4 Ru1 P12 C13 159.1(4)
C1 Ru1 P12 C13 -125.2(2)
Cl21 Ru1 P12 C13 -9.12(18)
Cl20 Ru1 P12 C13 77.55(18)
C3 Ru1 P12 C14 46.8(2)
C2 Ru1 P12 C14 77.4(2)
C6 Ru1 P12 C14 142.1(2)
C5 Ru1 P12 C14 143.0(4)
C4 Ru1 P12 C14 39.4(4)
C1 Ru1 P12 C14 115.0(2)
Cl21 Ru1 P12 C14 -128.88(17)
Cl20 Ru1 P12 C14 -42.20(17)
C11 P12 C14 C15 -47.4(4)
C13 P12 C14 C15 60.9(4)
Ru1 P12 C14 C15 -174.1(3)
C11 P12 C14 C19 78.5(4)
C13 P12 C14 C19 -173.2(3)
Ru1 P12 C14 C19 -48.2(4)
C19 C14 C15 C16 56.4(5)
P12 C14 C15 C16 -176.5(3)
C14 C15 C16 C17 -55.7(6)
C15 C16 C17 C18 54.5(6)
C16 C17 C18 C19 -54.3(6)
C17 C18 C19 C14 55.8(5)
C15 C14 C19 C18 -56.9(5)
P12 C14 C19 C18 175.0(3)
